data_7062407
loop_
_publ_author_name
'Middya, Puspendu'
'Karmakar, Mainak'
'Gomila, Rosa M.'
'Drew, Michael G. B.'
'Frontera, Antonio'
'Chattopadhyay, Shouvik'

_publ_section_title
;
 The importance of spodium bonds, H-bonds and \p-stacking interactions in
 the solid state structures of four zinc complexes with tetradentate
 secondary diamine ligands
;
_journal_issue 19
_journal_name_full 'New Journal of Chemistry'
_journal_page_first 9346
_journal_page_last 9363
_journal_paper_doi 10.1039/D2NJ05490F
_journal_volume 47
_journal_year 2023
_chemical_formula_sum 'C19 H24 Cl2 N2 O4 Zn2'
_chemical_formula_weight 546.08
_space_group_crystal_system orthorhombic
_space_group_IT_number 29
_space_group_name_Hall 'P 2c -2ac'
_space_group_name_H-M_alt 'P c a 21'
_atom_sites_solution_hydrogens mixed
_audit_creation_method SHELXL-2018/3
_audit_update_record
;
2023-03-30 deposited with the CCDC.	2023-04-03 downloaded from the CCDC.
;
_cell_angle_alpha 90
_cell_angle_beta 90
_cell_angle_gamma 90
_cell_formula_units_Z 4
_cell_length_a 18.9651(4)
_cell_length_b 10.1066(3)
_cell_length_c 11.3647(2)
_cell_measurement_reflns_used 900
_cell_measurement_temperature 273(2)
_cell_measurement_theta_max 25.040
_cell_measurement_theta_min 2.148
_cell_volume 2178.30(9)
_computing_cell_refinement 'SAINT (Bruker, 2000)'
_computing_data_collection 'SMART (Bruker, 2000)'
_computing_data_reduction SAINT
_computing_molecular_graphics 'Ortep-3 for Windows (Farrugia, 1999) and CAMERON (Watkin et al., 1993)'
_computing_publication_material 'PLATON (Spek, 2003)'
_computing_structure_refinement 'SHELXL-2018/3 (Sheldrick, 2018)'
_computing_structure_solution 'SHELXT 2014/5 (Sheldrick, 2014)'
_diffrn_ambient_temperature 273(2)
_diffrn_measured_fraction_theta_full 0.987
_diffrn_measured_fraction_theta_max 0.987
_diffrn_measurement_device_type 'BRUKER D8 QUEST AREA DETECTOR'
_diffrn_radiation_type MoK\a
_diffrn_radiation_wavelength 0.71073
_diffrn_reflns_av_R_equivalents 0.0308
_diffrn_reflns_av_unetI/netI 0.0339
_diffrn_reflns_Laue_measured_fraction_full 0.987
_diffrn_reflns_Laue_measured_fraction_max 0.987
_diffrn_reflns_limit_h_max 21
_diffrn_reflns_limit_h_min -22
_diffrn_reflns_limit_k_max 12
_diffrn_reflns_limit_k_min -12
_diffrn_reflns_limit_l_max 13
_diffrn_reflns_limit_l_min -13
_diffrn_reflns_number 15700
_diffrn_reflns_point_group_measured_fraction_full 0.983
_diffrn_reflns_point_group_measured_fraction_max 0.983
_diffrn_reflns_theta_full 25.040
_diffrn_reflns_theta_max 25.040
_diffrn_reflns_theta_min 2.148
_exptl_absorpt_coefficient_mu 2.475
_exptl_absorpt_correction_T_max 0.610
_exptl_absorpt_correction_T_min 0.414
_exptl_absorpt_correction_type multi-scan
_exptl_absorpt_process_details SADABS
_exptl_crystal_colour colourless
_exptl_crystal_density_diffrn 1.665
_exptl_crystal_description block
_exptl_crystal_F_000 1112
_exptl_crystal_size_max 0.4
_exptl_crystal_size_mid 0.3
_exptl_crystal_size_min 0.2
_refine_diff_density_max 0.286
_refine_diff_density_min -0.420
_refine_diff_density_rms 0.043
_refine_ls_abs_structure_details
;
 Flack x determined using 1459 quotients [(I+)-(I-)]/[(I+)+(I-)]
 (Parsons, Flack and Wagner, Acta Cryst. B69 (2013) 249-259).
;
_refine_ls_abs_structure_Flack 0.003(7)
_refine_ls_extinction_method none
_refine_ls_goodness_of_fit_ref 1.030
_refine_ls_hydrogen_treatment mixed
_refine_ls_matrix_type full
_refine_ls_number_parameters 270
_refine_ls_number_reflns 3783
_refine_ls_number_restraints 1
_refine_ls_restrained_S_all 1.030
_refine_ls_R_factor_all 0.0325
_refine_ls_R_factor_gt 0.0260
_refine_ls_shift/su_max 0.000
_refine_ls_shift/su_mean 0.000
_refine_ls_structure_factor_coef Fsqd
_refine_ls_weighting_details 'w=1/[\s^2^(Fo^2^)+(0.0330P)^2^+0.1220P] where P=(Fo^2^+2Fc^2^)/3'
_refine_ls_weighting_scheme calc
_refine_ls_wR_factor_gt 0.0616
_refine_ls_wR_factor_ref 0.0653
_reflns_Friedel_coverage 0.885
_reflns_Friedel_fraction_full 0.979
_reflns_Friedel_fraction_max 0.979
_reflns_number_gt 3385
_reflns_number_total 3848
_reflns_threshold_expression 'I > 2\s(I)'
_cod_data_source_file d2nj05490f2.cif
_cod_data_source_block 4
_cod_depositor_comments 'Adding full bibliography for 7062406--7062409.cif.'
_cod_database_code 7062407
_shelx_shelxl_version_number 2018/3
_shelx_space_group_comment
;
The symmetry employed for this shelxl refinement is uniquely defined
by the following loop, which should always be used as a source of
symmetry information in preference to the above space-group names.
They are only intended as comments.
;

loop_
_space_group_symop_operation_xyz
'x, y, z'
'-x, -y, z+1/2'
'-x+1/2, y, z+1/2'
'x+1/2, -y, z'

loop_
_atom_site_label
_atom_site_type_symbol
_atom_site_fract_x
_atom_site_fract_y
_atom_site_fract_z
_atom_site_U_iso_or_equiv
_atom_site_adp_type
_atom_site_occupancy
_atom_site_site_symmetry_order
_atom_site_calc_flag
_atom_site_refinement_flags_posn
_atom_site_refinement_flags_adp
_atom_site_refinement_flags_occupancy
_atom_site_disorder_assembly
_atom_site_disorder_group
Zn1 Zn 0.53300(2) 0.43092(6) 0.56261(4) 0.05030(17) Uani 1 1 d . . . . .
Zn2 Zn 0.64733(3) 0.23012(5) 0.46948(6) 0.05073(16) Uani 1 1 d . . . . .
Cl2 Cl 0.71380(10) 0.07047(16) 0.53858(16) 0.0864(5) Uani 1 1 d . . . . .
Cl1 Cl 0.53302(8) 0.4094(2) 0.76151(12) 0.0857(6) Uani 1 1 d . . . . .
O1 O 0.64176(16) 0.4176(3) 0.5258(3) 0.0481(8) Uani 1 1 d . . . . .
N2 N 0.4246(2) 0.4171(6) 0.5198(5) 0.0648(14) Uani 1 1 d . . . . .
O3 O 0.72094(19) 0.3312(4) 0.3555(3) 0.0633(10) Uani 1 1 d . . . . .
O2 O 0.54601(18) 0.2495(4) 0.4894(4) 0.0722(12) Uani 1 1 d . . . . .
C1 C 0.6732(2) 0.5089(5) 0.4579(4) 0.0464(10) Uani 1 1 d . . . . .
C10 C 0.3835(3) 0.5175(10) 0.5848(6) 0.091(2) Uani 1 1 d . . . . .
H11A H 0.389013 0.502326 0.668589 0.110 Uiso 1 1 calc R U . . .
H11B H 0.333957 0.507156 0.565826 0.110 Uiso 1 1 calc R U . . .
O4 O 0.5958(2) 0.1005(4) 0.3220(4) 0.0706(11) Uani 1 1 d . . . . .
C6 C 0.6604(2) 0.6436(5) 0.4713(6) 0.0543(11) Uani 1 1 d . . . . .
C7 C 0.6066(3) 0.6893(6) 0.5590(6) 0.0679(14) Uani 1 1 d . . . . .
H8A H 0.620497 0.661257 0.637259 0.081 Uiso 1 1 calc R U . . .
H8B H 0.604257 0.785176 0.558418 0.081 Uiso 1 1 calc R U . . .
N1 N 0.5360(2) 0.6338(5) 0.5305(4) 0.0591(13) Uani 1 1 d . . . . .
C8 C 0.4788(4) 0.7017(7) 0.5960(6) 0.086(2) Uani 1 1 d . . . . .
H9A H 0.483031 0.796421 0.584450 0.104 Uiso 1 1 calc R U . . .
H9B H 0.484166 0.683879 0.679394 0.104 Uiso 1 1 calc R U . . .
C9 C 0.4058(3) 0.6572(8) 0.5568(6) 0.086(2) Uani 1 1 d . . . . .
H10A H 0.371544 0.716688 0.591825 0.104 Uiso 1 1 calc R U . . .
H10B H 0.402901 0.668759 0.472195 0.104 Uiso 1 1 calc R U . . .
C11 C 0.3995(3) 0.2792(8) 0.5411(7) 0.089(2) Uani 1 1 d . . . . .
H12A H 0.348407 0.277992 0.537556 0.107 Uiso 1 1 calc R U . . .
H12B H 0.413334 0.252418 0.619702 0.107 Uiso 1 1 calc R U . . .
C12 C 0.4279(3) 0.1811(7) 0.4545(6) 0.0748(18) Uani 1 1 d . . . . .
C13 C 0.3826(4) 0.0913(8) 0.3957(9) 0.104(3) Uani 1 1 d . . . . .
H14 H 0.334576 0.090795 0.412004 0.125 Uiso 1 1 calc R U . . .
C14 C 0.4101(5) 0.0056(10) 0.3151(11) 0.124(3) Uani 1 1 d . . . . .
H15 H 0.379973 -0.053800 0.278018 0.149 Uiso 1 1 calc R U . . .
C15 C 0.4807(4) 0.0037(7) 0.2864(7) 0.092(2) Uani 1 1 d . . . . .
H16 H 0.497666 -0.053559 0.228904 0.111 Uiso 1 1 calc R U . . .
C16 C 0.5252(3) 0.0874(5) 0.3442(6) 0.0649(16) Uani 1 1 d . . . . .
C18 C 0.7732(3) 0.2754(7) 0.2802(7) 0.086(2) Uani 1 1 d . . . . .
H1A H 0.768794 0.180779 0.280149 0.129 Uiso 1 1 calc R U . . .
H1B H 0.766859 0.308292 0.201672 0.129 Uiso 1 1 calc R U . . .
H1C H 0.819236 0.299574 0.308107 0.129 Uiso 1 1 calc R U . . .
C2 C 0.7179(2) 0.4659(5) 0.3683(5) 0.0512(12) Uani 1 1 d . . . . .
C3 C 0.7537(3) 0.5545(6) 0.2956(6) 0.0686(16) Uani 1 1 d . . . . .
H3 H 0.783803 0.524735 0.236657 0.082 Uiso 1 1 calc R U . . .
C4 C 0.7430(4) 0.6872(7) 0.3142(7) 0.0836(18) Uani 1 1 d . . . . .
H4 H 0.767049 0.748145 0.267880 0.100 Uiso 1 1 calc R U . . .
C5 C 0.6982(4) 0.7317(6) 0.3985(7) 0.0751(17) Uani 1 1 d . . . . .
H5 H 0.692280 0.822388 0.408569 0.090 Uiso 1 1 calc R U . . .
C17 C 0.4990(3) 0.1730(6) 0.4315(5) 0.0628(15) Uani 1 1 d . . . . .
C19 C 0.6272(5) 0.0140(7) 0.2374(7) 0.095(2) Uani 1 1 d . . . . .
H19A H 0.676570 0.033944 0.230585 0.142 Uiso 1 1 calc R U . . .
H19B H 0.621501 -0.076062 0.262405 0.142 Uiso 1 1 calc R U . . .
H19C H 0.604812 0.026162 0.162463 0.142 Uiso 1 1 calc R U . . .
H2N2 H 0.421(3) 0.432(5) 0.453(5) 0.046(15) Uiso 1 1 d . . . . .
H1N1 H 0.535(3) 0.642(6) 0.461(6) 0.056(17) Uiso 1 1 d . . . . .

loop_
_atom_site_aniso_label
_atom_site_aniso_U_11
_atom_site_aniso_U_22
_atom_site_aniso_U_33
_atom_site_aniso_U_23
_atom_site_aniso_U_13
_atom_site_aniso_U_12
Zn1 0.0441(3) 0.0775(4) 0.0293(3) -0.0034(3) 0.0010(3) 0.0090(2)
Zn2 0.0496(3) 0.0538(3) 0.0488(3) -0.0071(3) -0.0021(3) 0.0035(2)
Cl2 0.1033(12) 0.0757(10) 0.0802(13) -0.0207(8) -0.0219(9) 0.0247(9)
Cl1 0.0733(10) 0.1547(17) 0.0292(7) 0.0080(8) 0.0018(6) 0.0146(9)
O1 0.0467(18) 0.054(2) 0.0436(19) -0.0001(14) 0.0080(13) 0.0079(14)
N2 0.042(2) 0.114(5) 0.038(3) 0.012(3) 0.0018(19) 0.010(2)
O3 0.058(2) 0.065(2) 0.067(2) -0.0152(19) 0.0263(18) 0.0013(18)
O2 0.0428(18) 0.089(3) 0.085(3) -0.032(2) -0.009(2) -0.0088(17)
C1 0.043(2) 0.055(3) 0.041(3) -0.003(2) -0.004(2) -0.005(2)
C10 0.045(3) 0.176(8) 0.052(4) -0.012(4) 0.011(3) 0.032(4)
O4 0.081(3) 0.064(2) 0.068(3) -0.0198(19) -0.008(2) -0.007(2)
C6 0.057(3) 0.049(3) 0.058(3) -0.006(3) -0.009(3) -0.001(2)
C7 0.075(4) 0.064(3) 0.065(3) -0.022(3) -0.015(3) 0.014(3)
N1 0.063(3) 0.078(3) 0.036(3) -0.015(2) -0.006(2) 0.027(2)
C8 0.085(5) 0.110(5) 0.063(4) -0.037(4) -0.007(3) 0.048(4)
C9 0.067(4) 0.133(6) 0.059(3) -0.024(5) 0.006(3) 0.051(4)
C11 0.041(3) 0.149(7) 0.076(5) 0.035(5) 0.003(3) -0.014(3)
C12 0.053(3) 0.093(4) 0.079(4) 0.028(4) -0.009(3) -0.019(3)
C13 0.062(4) 0.100(6) 0.150(8) 0.038(6) -0.030(5) -0.031(4)
C14 0.098(7) 0.091(6) 0.183(10) 0.002(7) -0.052(6) -0.038(5)
C15 0.099(6) 0.063(4) 0.115(6) -0.002(4) -0.043(5) -0.024(4)
C16 0.081(4) 0.052(3) 0.062(4) 0.006(3) -0.021(3) -0.016(3)
C18 0.069(4) 0.100(5) 0.090(5) -0.035(4) 0.032(4) 0.007(3)
C2 0.046(3) 0.060(3) 0.048(3) -0.009(2) -0.002(2) -0.008(2)
C3 0.055(3) 0.093(5) 0.058(4) -0.006(3) 0.010(3) -0.020(3)
C4 0.088(5) 0.081(4) 0.082(4) 0.009(4) 0.007(4) -0.030(4)
C5 0.080(4) 0.053(3) 0.093(5) -0.002(3) -0.010(4) -0.015(3)
C17 0.058(3) 0.069(3) 0.061(4) 0.008(3) -0.013(3) -0.015(3)
C19 0.132(6) 0.063(4) 0.089(5) -0.022(4) -0.017(5) 0.028(4)

loop_
_atom_type_symbol
_atom_type_description
_atom_type_scat_dispersion_real
_atom_type_scat_dispersion_imag
_atom_type_scat_source
C C 0.0033 0.0016 'International Tables Vol C Tables 4.2.6.8 and 6.1.1.4'
H H 0.0000 0.0000 'International Tables Vol C Tables 4.2.6.8 and 6.1.1.4'
N N 0.0061 0.0033 'International Tables Vol C Tables 4.2.6.8 and 6.1.1.4'
O O 0.0106 0.0060 'International Tables Vol C Tables 4.2.6.8 and 6.1.1.4'
Cl Cl 0.1484 0.1585 'International Tables Vol C Tables 4.2.6.8 and 6.1.1.4'
Zn Zn 0.2839 1.4301 'International Tables Vol C Tables 4.2.6.8 and 6.1.1.4'

loop_
_geom_angle_atom_site_label_1
_geom_angle_atom_site_label_2
_geom_angle_atom_site_label_3
_geom_angle
_geom_angle_site_symmetry_1
_geom_angle_site_symmetry_3
_geom_angle_publ_flag
O2 Zn1 N1 144.53(19) . . ?
O2 Zn1 O1 75.05(13) . . ?
N1 Zn1 O1 90.05(15) . . ?
O2 Zn1 N2 88.0(2) . . ?
N1 Zn1 N2 92.9(2) . . ?
O1 Zn1 N2 154.14(18) . . ?
O2 Zn1 Cl1 108.76(16) . . ?
N1 Zn1 Cl1 105.58(14) . . ?
O1 Zn1 Cl1 101.03(10) . . ?
N2 Zn1 Cl1 102.87(15) . . ?
O2 Zn1 Zn2 36.57(10) . . ?
N1 Zn1 Zn2 123.75(13) . . ?
O1 Zn1 Zn2 38.71(9) . . ?
N2 Zn1 Zn2 123.25(16) . . ?
Cl1 Zn1 Zn2 105.81(5) . . ?
O2 Zn2 O1 79.37(14) . . ?
O2 Zn2 O3 131.34(19) . . ?
O1 Zn2 O3 77.20(13) . . ?
O2 Zn2 Cl2 126.89(16) . . ?
O1 Zn2 Cl2 127.74(11) . . ?
O3 Zn2 Cl2 101.01(12) . . ?
O2 Zn2 O4 74.17(16) . . ?
O1 Zn2 O4 137.40(14) . . ?
O3 Zn2 O4 96.03(15) . . ?
Cl2 Zn2 O4 94.86(12) . . ?
O2 Zn2 Zn1 38.43(11) . . ?
O1 Zn2 Zn1 41.19(9) . . ?
O3 Zn2 Zn1 109.96(10) . . ?
Cl2 Zn2 Zn1 138.48(6) . . ?
O4 Zn2 Zn1 108.26(11) . . ?
C1 O1 Zn2 116.3(3) . . ?
C1 O1 Zn1 120.3(3) . . ?
Zn2 O1 Zn1 100.10(15) . . ?
C10 N2 C11 113.1(5) . . ?
C10 N2 Zn1 110.6(4) . . ?
C11 N2 Zn1 109.5(4) . . ?
C10 N2 H2N2 108(4) . . ?
C11 N2 H2N2 108(4) . . ?
Zn1 N2 H2N2 107(4) . . ?
C2 O3 C18 119.0(4) . . ?
C2 O3 Zn2 112.3(3) . . ?
C18 O3 Zn2 128.5(4) . . ?
C17 O2 Zn2 122.5(4) . . ?
C17 O2 Zn1 129.6(4) . . ?
Zn2 O2 Zn1 105.00(16) . . ?
O1 C1 C6 122.2(4) . . ?
O1 C1 C2 118.4(4) . . ?
C6 C1 C2 119.4(5) . . ?
N2 C10 C9 112.9(5) . . ?
N2 C10 H11A 109.0 . . ?
C9 C10 H11A 109.0 . . ?
N2 C10 H11B 109.0 . . ?
C9 C10 H11B 109.0 . . ?
H11A C10 H11B 107.8 . . ?
C16 O4 C19 118.3(5) . . ?
C16 O4 Zn2 109.3(3) . . ?
C19 O4 Zn2 130.5(4) . . ?
C1 C6 C5 117.7(5) . . ?
C1 C6 C7 119.5(5) . . ?
C5 C6 C7 122.7(5) . . ?
N1 C7 C6 110.6(4) . . ?
N1 C7 H8A 109.5 . . ?
C6 C7 H8A 109.5 . . ?
N1 C7 H8B 109.5 . . ?
C6 C7 H8B 109.5 . . ?
H8A C7 H8B 108.1 . . ?
C8 N1 C7 112.0(5) . . ?
C8 N1 Zn1 110.3(5) . . ?
C7 N1 Zn1 111.0(3) . . ?
C8 N1 H1N1 115(4) . . ?
C7 N1 H1N1 102(4) . . ?
Zn1 N1 H1N1 106(4) . . ?
N1 C8 C9 112.5(5) . . ?
N1 C8 H9A 109.1 . . ?
C9 C8 H9A 109.1 . . ?
N1 C8 H9B 109.1 . . ?
C9 C8 H9B 109.1 . . ?
H9A C8 H9B 107.8 . . ?
C10 C9 C8 118.0(6) . . ?
C10 C9 H10A 107.8 . . ?
C8 C9 H10A 107.8 . . ?
C10 C9 H10B 107.8 . . ?
C8 C9 H10B 107.8 . . ?
H10A C9 H10B 107.2 . . ?
N2 C11 C12 113.4(5) . . ?
N2 C11 H12A 108.9 . . ?
C12 C11 H12A 108.9 . . ?
N2 C11 H12B 108.9 . . ?
C12 C11 H12B 108.9 . . ?
H12A C11 H12B 107.7 . . ?
C17 C12 C13 117.8(8) . . ?
C17 C12 C11 121.1(5) . . ?
C13 C12 C11 121.1(7) . . ?
C14 C13 C12 119.5(8) . . ?
C14 C13 H14 120.3 . . ?
C12 C13 H14 120.3 . . ?
C13 C14 C15 122.6(8) . . ?
C13 C14 H15 118.7 . . ?
C15 C14 H15 118.7 . . ?
C16 C15 C14 118.6(8) . . ?
C16 C15 H16 120.7 . . ?
C14 C15 H16 120.7 . . ?
C15 C16 O4 125.2(6) . . ?
C15 C16 C17 120.2(6) . . ?
O4 C16 C17 114.6(5) . . ?
O3 C18 H1A 109.5 . . ?
O3 C18 H1B 109.5 . . ?
H1A C18 H1B 109.5 . . ?
O3 C18 H1C 109.5 . . ?
H1A C18 H1C 109.5 . . ?
H1B C18 H1C 109.5 . . ?
O3 C2 C1 114.3(4) . . ?
O3 C2 C3 123.7(5) . . ?
C1 C2 C3 121.9(5) . . ?
C4 C3 C2 117.6(6) . . ?
C4 C3 H3 121.2 . . ?
C2 C3 H3 121.2 . . ?
C5 C4 C3 121.7(6) . . ?
C5 C4 H4 119.1 . . ?
C3 C4 H4 119.1 . . ?
C4 C5 C6 121.5(6) . . ?
C4 C5 H5 119.3 . . ?
C6 C5 H5 119.3 . . ?
O2 C17 C12 121.3(6) . . ?
O2 C17 C16 117.6(5) . . ?
C12 C17 C16 121.1(6) . . ?
O4 C19 H19A 109.5 . . ?
O4 C19 H19B 109.5 . . ?
H19A C19 H19B 109.5 . . ?
O4 C19 H19C 109.5 . . ?
H19A C19 H19C 109.5 . . ?
H19B C19 H19C 109.5 . . ?

loop_
_geom_bond_atom_site_label_1
_geom_bond_atom_site_label_2
_geom_bond_distance
_geom_bond_site_symmetry_2
_geom_bond_publ_flag
Zn1 O2 2.029(4) . ?
Zn1 N1 2.084(6) . ?
Zn1 O1 2.109(3) . ?
Zn1 N2 2.117(5) . ?
Zn1 Cl1 2.2708(15) . ?
Zn1 Zn2 3.1527(7) . ?
Zn2 O2 1.945(4) . ?
Zn2 O1 2.003(3) . ?
Zn2 O3 2.161(4) . ?
Zn2 Cl2 2.1931(17) . ?
Zn2 O4 2.342(4) . ?
O1 C1 1.342(6) . ?
N2 C10 1.477(9) . ?
N2 C11 1.493(9) . ?
N2 H2N2 0.78(6) . ?
O3 C2 1.371(6) . ?
O3 C18 1.426(6) . ?
O2 C17 1.351(6) . ?
C1 C6 1.391(7) . ?
C1 C2 1.394(7) . ?
C10 C9 1.508(11) . ?
C10 H11A 0.9700 . ?
C10 H11B 0.9700 . ?
O4 C16 1.368(8) . ?
O4 C19 1.429(8) . ?
C6 C5 1.411(9) . ?
C6 C7 1.500(9) . ?
C7 N1 1.487(8) . ?
C7 H8A 0.9700 . ?
C7 H8B 0.9700 . ?
N1 C8 1.485(7) . ?
N1 H1N1 0.80(6) . ?
C8 C9 1.522(10) . ?
C8 H9A 0.9700 . ?
C8 H9B 0.9700 . ?
C9 H10A 0.9700 . ?
C9 H10B 0.9700 . ?
C11 C12 1.497(10) . ?
C11 H12A 0.9700 . ?
C11 H12B 0.9700 . ?
C12 C17 1.377(9) . ?
C12 C13 1.416(10) . ?
C13 C14 1.364(14) . ?
C13 H14 0.9300 . ?
C14 C15 1.379(12) . ?
C14 H15 0.9300 . ?
C15 C16 1.363(8) . ?
C15 H16 0.9300 . ?
C16 C17 1.407(9) . ?
C18 H1A 0.9600 . ?
C18 H1B 0.9600 . ?
C18 H1C 0.9600 . ?
C2 C3 1.394(8) . ?
C3 C4 1.373(9) . ?
C3 H3 0.9300 . ?
C4 C5 1.357(10) . ?
C4 H4 0.9300 . ?
C5 H5 0.9300 . ?
C19 H19A 0.9600 . ?
C19 H19B 0.9600 . ?
C19 H19C 0.9600 . ?

loop_
_geom_torsion_atom_site_label_1
_geom_torsion_atom_site_label_2
_geom_torsion_atom_site_label_3
_geom_torsion_atom_site_label_4
_geom_torsion
_geom_torsion_site_symmetry_1
_geom_torsion_site_symmetry_2
_geom_torsion_site_symmetry_3
_geom_torsion_site_symmetry_4
_geom_torsion_publ_flag
Zn2 O1 C1 C6 165.3(4) . . . . ?
Zn1 O1 C1 C6 44.2(6) . . . . ?
Zn2 O1 C1 C2 -12.1(5) . . . . ?
Zn1 O1 C1 C2 -133.2(4) . . . . ?
C11 N2 C10 C9 -176.1(5) . . . . ?
Zn1 N2 C10 C9 60.7(6) . . . . ?
O1 C1 C6 C5 177.6(5) . . . . ?
C2 C1 C6 C5 -5.0(7) . . . . ?
O1 C1 C6 C7 -3.8(7) . . . . ?
C2 C1 C6 C7 173.6(5) . . . . ?
C1 C6 C7 N1 -59.9(7) . . . . ?
C5 C6 C7 N1 118.7(6) . . . . ?
C6 C7 N1 C8 -165.9(5) . . . . ?
C6 C7 N1 Zn1 70.4(5) . . . . ?
C7 N1 C8 C9 173.1(6) . . . . ?
Zn1 N1 C8 C9 -62.8(7) . . . . ?
N2 C10 C9 C8 -67.3(7) . . . . ?
N1 C8 C9 C10 68.3(8) . . . . ?
C10 N2 C11 C12 165.5(5) . . . . ?
Zn1 N2 C11 C12 -70.6(6) . . . . ?
N2 C11 C12 C17 51.1(8) . . . . ?
N2 C11 C12 C13 -130.5(7) . . . . ?
C17 C12 C13 C14 -3.3(12) . . . . ?
C11 C12 C13 C14 178.3(8) . . . . ?
C12 C13 C14 C15 -1.0(15) . . . . ?
C13 C14 C15 C16 2.5(14) . . . . ?
C14 C15 C16 O4 -177.2(7) . . . . ?
C14 C15 C16 C17 0.3(11) . . . . ?
C19 O4 C16 C15 -4.5(9) . . . . ?
Zn2 O4 C16 C15 -170.2(5) . . . . ?
C19 O4 C16 C17 177.8(5) . . . . ?
Zn2 O4 C16 C17 12.2(6) . . . . ?
C18 O3 C2 C1 -169.9(5) . . . . ?
Zn2 O3 C2 C1 5.2(5) . . . . ?
C18 O3 C2 C3 12.8(8) . . . . ?
Zn2 O3 C2 C3 -172.1(4) . . . . ?
O1 C1 C2 O3 4.0(6) . . . . ?
C6 C1 C2 O3 -173.5(4) . . . . ?
O1 C1 C2 C3 -178.6(5) . . . . ?
C6 C1 C2 C3 3.9(7) . . . . ?
O3 C2 C3 C4 176.5(6) . . . . ?
C1 C2 C3 C4 -0.7(9) . . . . ?
C2 C3 C4 C5 -1.3(10) . . . . ?
C3 C4 C5 C6 0.0(11) . . . . ?
C1 C6 C5 C4 3.2(10) . . . . ?
C7 C6 C5 C4 -175.3(6) . . . . ?
Zn2 O2 C17 C12 174.5(4) . . . . ?
Zn1 O2 C17 C12 -28.0(8) . . . . ?
Zn2 O2 C17 C16 -7.3(8) . . . . ?
Zn1 O2 C17 C16 150.2(4) . . . . ?
C13 C12 C17 O2 -175.8(6) . . . . ?
C11 C12 C17 O2 2.7(9) . . . . ?
C13 C12 C17 C16 6.1(9) . . . . ?
C11 C12 C17 C16 -175.5(6) . . . . ?
C15 C16 C17 O2 177.1(6) . . . . ?
O4 C16 C17 O2 -5.2(8) . . . . ?
C15 C16 C17 C12 -4.7(9) . . . . ?
O4 C16 C17 C12 173.0(5) . . . . ?
